data_7235308
loop_
_publ_author_name
'Pandeeswar, M.'
'Khare, Harshavardhan'
'Ramakumar, Suryanarayanarao'
'Govindaraju, T.'

_publ_section_title
;
 Biomimetic molecular organization of naphthalene diimide in the solid
 state: tunable (chiro-) optical, viscoelastic and nanoscale properties
;
_journal_issue 39
_journal_name_full 'RSC Adv.'
_journal_page_first 20154
_journal_paper_doi 10.1039/C3RA47257D
_journal_volume 4
_journal_year 2014
_chemical_formula_moiety 'C36 H24 N4 O8','C2 H6 O1 S1','C2 H6 O1 S1','C2 H6 O1 S1','O1','O1'
_chemical_formula_sum 'C42 H42 N4 O13 S3'
_chemical_formula_weight 909.41
_space_group_crystal_system orthorhombic
_space_group_IT_number 19
_space_group_name_Hall 'P 2ac 2ab'
_space_group_name_H-M_alt 'P 21 21 21'
_atom_sites_solution_hydrogens geom
_atom_sites_solution_primary direct
_atom_sites_solution_secondary difmap
_audit_creation_method SHELXL-2013
_cell_angle_alpha 90
_cell_angle_beta 90
_cell_angle_gamma 90
_cell_formula_units_Z 4
_cell_length_a 8.670(2)
_cell_length_b 19.624(5)
_cell_length_c 25.099(7)
_cell_measurement_reflns_used 328
_cell_measurement_temperature 100(2)
_cell_measurement_theta_max 18.297
_cell_measurement_theta_min 2.647
_cell_volume 4270.3(19)
_computing_cell_refinement 'SAINTPLUS (BRUKER-AXS)'
_computing_data_collection 'KAPPA APEX II (BRUKER-AXS)'
_computing_data_reduction 'SAINTPLUS (BRUKER-AXS)'
_computing_structure_refinement 'SHELXL-2013 (Sheldrick, 2013)'
_computing_structure_solution 'SHELXL-2013 (Sheldrick, 2013)'
_diffrn_ambient_temperature 100(2)
_diffrn_measured_fraction_theta_full 0.508
_diffrn_measured_fraction_theta_max 0.992
_diffrn_radiation_type MoK\a
_diffrn_radiation_wavelength 0.71073
_diffrn_reflns_av_R_equivalents 0.1149
_diffrn_reflns_av_unetI/netI 0.1818
_diffrn_reflns_Laue_measured_fraction_full 0.508
_diffrn_reflns_Laue_measured_fraction_max 0.992
_diffrn_reflns_limit_h_max 8
_diffrn_reflns_limit_h_min -6
_diffrn_reflns_limit_k_max 18
_diffrn_reflns_limit_k_min -15
_diffrn_reflns_limit_l_max 23
_diffrn_reflns_limit_l_min -23
_diffrn_reflns_number 7766
_diffrn_reflns_point_group_measured_fraction_full 0.444
_diffrn_reflns_point_group_measured_fraction_max 0.892
_diffrn_reflns_theta_full 25.242
_diffrn_reflns_theta_max 19.778
_diffrn_reflns_theta_min 1.317
_exptl_absorpt_coefficient_mu 0.244
_exptl_absorpt_correction_T_max 0.7456
_exptl_absorpt_correction_T_min 0.4955
_exptl_absorpt_correction_type multi-scan
_exptl_absorpt_process_details 'SADABS (Bruker, 2008)'
_exptl_crystal_colour brown
_exptl_crystal_density_diffrn 1.408
_exptl_crystal_description needle
_exptl_crystal_F_000 1888
_exptl_crystal_size_max 0.200
_exptl_crystal_size_mid 0.040
_exptl_crystal_size_min 0.020
_refine_diff_density_max 0.393
_refine_diff_density_min -0.299
_refine_diff_density_rms 0.078
_refine_ls_abs_structure_details
;
 Flack x determined using 522 quotients [(I+)-(I-)]/[(I+)+(I-)]
 (Parsons and Flack (2004), Acta Cryst. A60, s61).
;
_refine_ls_abs_structure_Flack 0.2(3)
_refine_ls_extinction_method none
_refine_ls_goodness_of_fit_ref 0.979
_refine_ls_hydrogen_treatment constr
_refine_ls_matrix_type full
_refine_ls_number_parameters 367
_refine_ls_number_reflns 3442
_refine_ls_number_restraints 424
_refine_ls_restrained_S_all 0.922
_refine_ls_R_factor_all 0.1382
_refine_ls_R_factor_gt 0.0707
_refine_ls_shift/su_max 0.000
_refine_ls_shift/su_mean 0.000
_refine_ls_structure_factor_coef Fsqd
_refine_ls_weighting_details
;
 w=1/[\s^2^(Fo^2^)+(0.0489P)^2^]
 where P=(Fo^2^+2Fc^2^)/3
;
_refine_ls_weighting_scheme calc
_refine_ls_wR_factor_gt 0.1376
_refine_ls_wR_factor_ref 0.1685
_reflns_Friedel_coverage 0.555
_reflns_Friedel_fraction_full 0.363
_reflns_Friedel_fraction_max 0.755
_reflns_number_gt 2045
_reflns_number_total 3442
_reflns_threshold_expression 'I > 2\s(I)'
_cod_data_source_file c3ra47257d1.cif
_cod_data_source_block tgmp23
_cod_original_cell_volume 4270.4(19)
_cod_database_code 7235308
_shelx_space_group_comment
;
The symmetry employed for this shelxl refinement is uniquely defined
by the following loop, which should always be used as a source of
symmetry information in preference to the above space-group names.
They are only intended as comments.
;
_shelx_estimated_absorpt_t_min 0.953
_shelx_estimated_absorpt_t_max 0.995
_shelxl_version_number 2013-2

loop_
_space_group_symop_operation_xyz
'x, y, z'
'-x+1/2, -y, z+1/2'
'x+1/2, -y+1/2, -z'
'-x, y+1/2, -z+1/2'

loop_
_atom_site_label
_atom_site_type_symbol
_atom_site_fract_x
_atom_site_fract_y
_atom_site_fract_z
_atom_site_U_iso_or_equiv
_atom_site_adp_type
_atom_site_occupancy
_atom_site_site_symmetry_order
_atom_site_calc_flag
_atom_site_refinement_flags_posn
_atom_site_refinement_flags_adp
_atom_site_refinement_flags_occupancy
S3 S 0.3071(6) 0.7097(3) 0.1493(2) 0.0513(16) Uani 1 1 d . U .
O11 O 0.3805(15) 0.7144(7) 0.0949(5) 0.064(4) Uani 1 1 d . U .
C41 C 0.302(2) 0.7945(9) 0.1725(7) 0.052(6) Uiso 1 1 d . U .
H41A H 0.4073 0.8097 0.1806 0.077 Uiso 1 1 calc R U .
H41B H 0.2391 0.7970 0.2049 0.077 Uiso 1 1 calc R U .
H41C H 0.2575 0.8240 0.1451 0.077 Uiso 1 1 calc R U .
C42 C 0.105(2) 0.6990(10) 0.1387(7) 0.055(6) Uiso 1 1 d . U .
H42A H 0.0848 0.6529 0.1253 0.083 Uiso 1 1 calc R U .
H42B H 0.0687 0.7325 0.1126 0.083 Uiso 1 1 calc R U .
H42C H 0.0498 0.7056 0.1725 0.083 Uiso 1 1 calc R U .
C38 C 0.769(3) 0.8630(11) 0.0715(8) 0.090(8) Uiso 1 1 d . U .
H38A H 0.7156 0.8695 0.1055 0.135 Uiso 1 1 calc R U .
H38B H 0.8563 0.8319 0.0766 0.135 Uiso 1 1 calc R U .
H38C H 0.6974 0.8435 0.0454 0.135 Uiso 1 1 calc R U .
O2 O -0.1199(11) 0.2495(5) 0.0430(4) 0.022(2) Uani 1 1 d . U .
O1 O 0.5677(12) 0.4090(5) 0.2428(4) 0.022(2) Uani 1 1 d . U .
C14 C -0.0589(18) 0.2616(8) 0.0849(6) 0.020(3) Uiso 1 1 d . U .
S1 S 0.8373(6) 0.9425(3) 0.04796(19) 0.0417(14) Uani 1 1 d . U .
S2 S 1.2296(6) 0.9831(3) 0.0887(2) 0.0428(14) Uani 1 1 d . U .
O9 O 0.6966(13) 0.9832(6) 0.0321(4) 0.039(3) Uani 1 1 d . U .
O10 O 1.1860(14) 0.9089(6) 0.0829(5) 0.048(4) Uani 1 1 d . U .
C39 C 1.324(2) 1.0039(8) 0.0282(6) 0.037(5) Uani 1 1 d . U .
H39A H 1.2481 1.0078 -0.0005 0.055 Uiso 1 1 calc R U .
H39B H 1.3987 0.9680 0.0193 0.055 Uiso 1 1 calc R U .
H39C H 1.3787 1.0474 0.0323 0.055 Uiso 1 1 calc R U .
C40 C 1.3922(18) 0.9846(8) 0.1306(6) 0.034(5) Uiso 1 1 d . U .
H40A H 1.3604 0.9752 0.1674 0.051 Uiso 1 1 calc R U .
H40B H 1.4409 1.0296 0.1288 0.051 Uiso 1 1 calc R U .
H40C H 1.4659 0.9498 0.1190 0.051 Uiso 1 1 calc R U .
C37 C 0.914(2) 0.9131(10) -0.0119(7) 0.060(7) Uani 1 1 d . U .
H37A H 0.9585 0.9514 -0.0316 0.090 Uiso 1 1 calc R U .
H37B H 0.8316 0.8922 -0.0332 0.090 Uiso 1 1 calc R U .
H37C H 0.9939 0.8792 -0.0046 0.090 Uiso 1 1 calc R U .
N2 N -0.1187(13) 0.2340(6) 0.1320(4) 0.014(2) Uiso 1 1 d . U .
N1 N 0.5623(14) 0.4277(6) 0.1532(5) 0.014(2) Uiso 1 1 d . U .
O4 O -0.1355(12) 0.2291(5) 0.2225(4) 0.024(2) Uani 1 1 d . U .
O7 O -0.0918(11) 0.1084(5) 0.0844(4) 0.023(2) Uani 1 1 d . U .
O8 O -0.3467(11) 0.0979(5) 0.0750(4) 0.023(2) Uani 1 1 d . U .
H8 H -0.3218 0.0635 0.0569 0.035 Uiso 1 1 calc R U .
C4 C 0.3577(18) 0.3609(7) 0.1960(5) 0.012(4) Uiso 1 1 d D U .
C11 C 0.0774(17) 0.2881(8) 0.1882(5) 0.018(4) Uiso 1 1 d D U .
C8 C 0.1485(17) 0.2994(7) 0.2366(6) 0.014(4) Uiso 1 1 d . U .
H8A H 0.1010 0.2831 0.2683 0.017 Uiso 1 1 calc R U .
C12 C 0.0847(16) 0.3024(7) 0.0899(5) 0.010(4) Uiso 1 1 d D U .
O5 O 0.5253(13) 0.5638(5) 0.1313(4) 0.027(2) Uani 1 1 d . U .
O6 O 0.7731(12) 0.5724(5) 0.1095(4) 0.027(2) Uani 1 1 d . U .
H6 H 0.7444 0.6098 0.0965 0.041 Uiso 1 1 calc R U .
O3 O 0.5656(12) 0.4396(5) 0.0630(4) 0.024(2) Uani 1 1 d . U .
N3 N 1.2160(14) 0.5239(6) 0.1606(5) 0.028(4) Uani 1 1 d . U .
H43 H 1.3006 0.5449 0.1504 0.034 Uiso 1 1 calc R U .
C6 C 0.5016(19) 0.4002(8) 0.2005(6) 0.019(3) Uani 1 1 d . U .
C1 C 0.2895(18) 0.3346(7) 0.2402(6) 0.017(4) Uiso 1 1 d . U .
H1 H 0.3376 0.3400 0.2740 0.020 Uiso 1 1 calc R U .
C5 C 0.3570(17) 0.3774(7) 0.0984(5) 0.014(4) Uiso 1 1 d D U .
C13 C -0.0625(18) 0.2481(8) 0.1843(6) 0.020(3) Uiso 1 1 d . U .
C3 C 0.2924(17) 0.3653(7) 0.0490(6) 0.014(4) Uiso 1 1 d . U .
H3 H 0.3417 0.3815 0.0176 0.017 Uiso 1 1 calc R U .
N4 N -0.7817(16) 0.1489(6) 0.1101(5) 0.028(4) Uani 1 1 d . U .
H44 H -0.8642 0.1332 0.0938 0.034 Uiso 1 1 calc R U .
C9 C 0.1472(17) 0.3136(7) 0.1408(5) 0.016(4) Uiso 1 1 d D U .
C28 C -0.4023(17) 0.2322(8) 0.1122(6) 0.022(4) Uiso 1 1 d . U .
H28A H -0.4002 0.2752 0.1328 0.026 Uiso 1 1 calc R U .
H28B H -0.3967 0.2443 0.0739 0.026 Uiso 1 1 calc R U .
C10 C 0.1538(18) 0.3290(7) 0.0454(6) 0.022(4) Uani 1 1 d . U .
H10 H 0.1068 0.3227 0.0116 0.026 Uiso 1 1 calc R U .
C29 C -0.5515(18) 0.1977(8) 0.1221(6) 0.018(4) Uiso 1 1 d . U .
C30 C -0.6599(18) 0.1811(8) 0.0858(6) 0.023(4) Uiso 1 1 d . U .
H30 H -0.6529 0.1903 0.0487 0.028 Uiso 1 1 calc R U .
C31 C -0.6076(19) 0.1754(8) 0.1725(6) 0.026(5) Uiso 1 1 d . U .
C32 C -0.552(2) 0.1802(8) 0.2260(6) 0.029(5) Uiso 1 1 d . U .
H32 H -0.4554 0.2003 0.2341 0.034 Uiso 1 1 calc R U .
C33 C -0.647(2) 0.1539(8) 0.2656(7) 0.030(5) Uiso 1 1 d . U .
H33 H -0.6129 0.1565 0.3015 0.036 Uiso 1 1 calc R U .
C34 C -0.788(2) 0.1240(8) 0.2548(7) 0.032(5) Uani 1 1 d . U .
H34 H -0.8475 0.1058 0.2832 0.039 Uiso 1 1 calc R U .
C35 C -0.844(2) 0.1203(8) 0.2035(7) 0.029(5) Uani 1 1 d . U .
H35 H -0.9419 0.1009 0.1963 0.035 Uiso 1 1 calc R U .
C36 C -0.7546(19) 0.1452(8) 0.1636(6) 0.021(4) Uiso 1 1 d . U .
C17 C 0.8419(18) 0.4379(8) 0.1374(6) 0.027(4) Uani 1 1 d . U .
H17A H 0.8437 0.4379 0.0979 0.032 Uiso 1 1 calc R U .
H17B H 0.8403 0.3898 0.1493 0.032 Uiso 1 1 calc R U .
C2 C 0.2906(17) 0.3509(7) 0.1455(5) 0.020(4) Uiso 1 1 d D U .
C7 C 0.5012(19) 0.4157(8) 0.1018(6) 0.019(3) Uani 1 1 d . U .
C15 C 0.6941(17) 0.4722(8) 0.1559(6) 0.020(4) Uani 1 1 d . U .
H15 H 0.7096 0.4820 0.1946 0.024 Uiso 1 1 calc R U .
C18 C 0.9905(18) 0.4711(8) 0.1575(6) 0.022(4) Uiso 1 1 d . U .
C19 C 1.1019(19) 0.5013(8) 0.1275(7) 0.028(5) Uiso 1 1 d . U .
H19 H 1.1005 0.5060 0.0898 0.033 Uiso 1 1 calc R U .
C20 C 1.0403(18) 0.4751(8) 0.2118(6) 0.018(4) Uiso 1 1 d . U .
C21 C 0.980(2) 0.4505(8) 0.2598(6) 0.028(5) Uiso 1 1 d . U .
H21 H 0.8831 0.4275 0.2606 0.033 Uiso 1 1 calc R U .
C22 C 1.062(2) 0.4603(9) 0.3049(7) 0.039(5) Uiso 1 1 d . U .
H22 H 1.0232 0.4429 0.3376 0.046 Uiso 1 1 calc R U .
C23 C 1.200(2) 0.4948(9) 0.3048(8) 0.038(5) Uani 1 1 d . U .
H23 H 1.2527 0.5014 0.3376 0.046 Uiso 1 1 calc R U .
C24 C 1.2661(19) 0.5206(8) 0.2581(7) 0.033(5) Uani 1 1 d . U .
H24 H 1.3619 0.5440 0.2578 0.039 Uiso 1 1 calc R U .
C25 C 1.179(2) 0.5090(8) 0.2112(7) 0.027(5) Uiso 1 1 d . U .
C26 C -0.2567(16) 0.1898(7) 0.1268(6) 0.016(4) Uiso 1 1 d . U .
H26 H -0.2766 0.1712 0.1632 0.019 Uiso 1 1 calc R U .
C27 C -0.220(2) 0.1290(8) 0.0925(6) 0.017(4) Uiso 1 1 d . U .
C16 C 0.658(2) 0.5418(8) 0.1298(6) 0.025(5) Uani 1 1 d . U .
O12 O 0.7016(13) 0.6916(6) 0.0800(4) 0.043(3) Uiso 1 1 d . . .
O13 O 0.773(4) 0.6958(19) -0.0201(15) 0.054(18) Uiso 0.55(17) 1 d . U P
O14 O 0.699(15) 0.706(4) -0.025(3) 0.10(3) Uiso 0.30(9) 1 d . U P
O15 O 0.839(13) 0.688(3) -0.019(3) 0.08(2) Uiso 0.30(9) 1 d . U P

loop_
_atom_site_aniso_label
_atom_site_aniso_U_11
_atom_site_aniso_U_22
_atom_site_aniso_U_33
_atom_site_aniso_U_23
_atom_site_aniso_U_13
_atom_site_aniso_U_12
S3 0.059(4) 0.049(4) 0.046(3) 0.004(3) 0.001(3) 0.016(3)
O11 0.077(11) 0.072(10) 0.042(8) 0.011(8) 0.021(8) 0.038(8)
O2 0.019(5) 0.022(5) 0.027(5) -0.001(4) -0.006(4) -0.008(4)
O1 0.019(5) 0.022(5) 0.027(5) -0.001(4) -0.006(4) -0.008(4)
S1 0.053(4) 0.030(3) 0.042(3) 0.002(3) 0.003(3) 0.007(3)
S2 0.038(3) 0.034(4) 0.056(3) -0.005(3) -0.006(3) 0.000(3)
O9 0.028(7) 0.032(8) 0.056(8) -0.010(7) -0.019(7) 0.014(7)
O10 0.060(9) 0.019(8) 0.066(8) -0.002(7) -0.002(8) 0.003(7)
C39 0.049(13) 0.029(12) 0.032(10) 0.015(9) 0.007(10) 0.009(11)
C37 0.040(14) 0.073(17) 0.067(14) -0.004(13) 0.025(11) 0.031(12)
O4 0.021(5) 0.025(5) 0.027(5) 0.002(4) 0.003(4) -0.006(4)
O7 0.012(5) 0.019(5) 0.039(5) -0.010(4) 0.002(4) 0.001(4)
O8 0.012(5) 0.019(5) 0.039(5) -0.010(4) 0.002(4) 0.001(4)
O5 0.022(5) 0.019(5) 0.040(5) 0.007(4) 0.006(5) -0.003(4)
O6 0.022(5) 0.019(5) 0.040(5) 0.007(4) 0.006(5) -0.003(4)
O3 0.021(5) 0.025(5) 0.027(5) 0.002(4) 0.003(4) -0.006(4)
N3 0.008(8) 0.014(9) 0.063(10) -0.007(8) 0.006(8) -0.006(7)
C6 0.020(7) 0.004(7) 0.032(7) 0.000(6) 0.001(7) -0.001(6)
N4 0.022(9) 0.020(9) 0.043(9) -0.007(7) -0.001(8) -0.010(7)
C10 0.017(10) 0.014(10) 0.034(10) -0.008(9) -0.008(9) 0.009(9)
C34 0.037(12) 0.020(11) 0.040(11) 0.022(9) 0.006(11) -0.005(10)
C35 0.030(11) 0.016(11) 0.043(11) 0.001(9) -0.010(11) -0.010(9)
C17 0.027(11) 0.011(10) 0.043(10) 0.012(9) 0.003(10) 0.004(9)
C7 0.020(7) 0.004(7) 0.032(7) 0.000(6) 0.001(7) -0.001(6)
C15 0.012(10) 0.016(10) 0.032(9) -0.003(8) -0.014(9) -0.003(9)
C23 0.026(12) 0.036(13) 0.053(12) -0.022(10) -0.013(11) 0.011(11)
C24 0.020(11) 0.017(11) 0.060(13) -0.012(10) 0.004(11) 0.002(9)
C16 0.017(11) 0.024(12) 0.035(10) -0.011(9) 0.012(10) -0.015(10)

loop_
_atom_type_symbol
_atom_type_description
_atom_type_scat_dispersion_real
_atom_type_scat_dispersion_imag
_atom_type_scat_source
C C 0.0033 0.0016 'International Tables Vol C Tables 4.2.6.8 and 6.1.1.4'
H H 0.0000 0.0000 'International Tables Vol C Tables 4.2.6.8 and 6.1.1.4'
N N 0.0061 0.0033 'International Tables Vol C Tables 4.2.6.8 and 6.1.1.4'
O O 0.0106 0.0060 'International Tables Vol C Tables 4.2.6.8 and 6.1.1.4'
S S 0.1246 0.1234 'International Tables Vol C Tables 4.2.6.8 and 6.1.1.4'

loop_
_geom_angle_atom_site_label_1
_geom_angle_atom_site_label_2
_geom_angle_atom_site_label_3
_geom_angle
O11 S3 C41 104.6(8)
O11 S3 C42 106.7(9)
C41 S3 C42 97.9(9)
S3 C41 H41A 109.5
S3 C41 H41B 109.5
H41A C41 H41B 109.5
S3 C41 H41C 109.5
H41A C41 H41C 109.5
H41B C41 H41C 109.5
S3 C42 H42A 109.5
S3 C42 H42B 109.5
H42A C42 H42B 109.5
S3 C42 H42C 109.5
H42A C42 H42C 109.5
H42B C42 H42C 109.5
S1 C38 H38A 109.5
S1 C38 H38B 109.5
H38A C38 H38B 109.5
S1 C38 H38C 109.5
H38A C38 H38C 109.5
H38B C38 H38C 109.5
O2 C14 N2 120.0(14)
O2 C14 C12 123.4(14)
N2 C14 C12 116.6(13)
O9 S1 C37 104.8(8)
O9 S1 C38 106.5(9)
C37 S1 C38 97.1(10)
O10 S2 C40 105.9(8)
O10 S2 C39 104.8(8)
C40 S2 C39 97.8(8)
S2 C39 H39A 109.5
S2 C39 H39B 109.5
H39A C39 H39B 109.5
S2 C39 H39C 109.5
H39A C39 H39C 109.5
H39B C39 H39C 109.5
S2 C40 H40A 109.5
S2 C40 H40B 109.5
H40A C40 H40B 109.5
S2 C40 H40C 109.5
H40A C40 H40C 109.5
H40B C40 H40C 109.5
S1 C37 H37A 109.5
S1 C37 H37B 109.5
H37A C37 H37B 109.5
S1 C37 H37C 109.5
H37A C37 H37C 109.5
H37B C37 H37C 109.5
C14 N2 C13 125.1(13)
C14 N2 C26 116.7(12)
C13 N2 C26 118.1(12)
C6 N1 C7 124.4(13)
C6 N1 C15 119.4(12)
C7 N1 C15 116.2(12)
C27 O8 H8 109.5
C1 C4 C2 120.2(14)
C1 C4 C6 120.3(13)
C2 C4 C6 119.5(13)
C8 C11 C9 119.3(14)
C8 C11 C13 121.4(13)
C9 C11 C13 119.3(13)
C11 C8 C1 121.5(14)
C11 C8 H8A 119.2
C1 C8 H8A 119.2
C10 C12 C9 120.7(13)
C10 C12 C14 120.3(13)
C9 C12 C14 119.0(13)
C16 O6 H6 109.5
C25 N3 C19 109.4(14)
C25 N3 H43 125.3
C19 N3 H43 125.3
O1 C6 N1 120.3(14)
O1 C6 C4 122.7(14)
N1 C6 C4 117.0(13)
C4 C1 C8 120.8(14)
C4 C1 H1 119.6
C8 C1 H1 119.6
C3 C5 C2 121.5(13)
C3 C5 C7 119.3(13)
C2 C5 C7 119.1(13)
O4 C13 N2 119.4(14)
O4 C13 C11 123.6(14)
N2 C13 C11 116.9(14)
C5 C3 C10 119.5(15)
C5 C3 H3 120.2
C10 C3 H3 120.2
C36 N4 C30 109.2(14)
C36 N4 H44 125.4
C30 N4 H44 125.4
C12 C9 C11 122.7(13)
C12 C9 C2 119.0(12)
C11 C9 C2 118.3(12)
C29 C28 C26 115.2(13)
C29 C28 H28A 108.5
C26 C28 H28A 108.5
C29 C28 H28B 108.5
C26 C28 H28B 108.5
H28A C28 H28B 107.5
C12 C10 C3 121.2(14)
C12 C10 H10 119.4
C3 C10 H10 119.4
C30 C29 C31 106.7(14)
C30 C29 C28 127.2(14)
C31 C29 C28 126.1(14)
C29 C30 N4 110.3(14)
C29 C30 H30 124.9
N4 C30 H30 124.9
C36 C31 C29 107.1(14)
C36 C31 C32 118.4(15)
C29 C31 C32 134.4(16)
C33 C32 C31 116.8(16)
C33 C32 H32 121.6
C31 C32 H32 121.6
C32 C33 C34 122.6(16)
C32 C33 H33 118.7
C34 C33 H33 118.7
C35 C34 C33 121.0(16)
C35 C34 H34 119.5
C33 C34 H34 119.5
C36 C35 C34 118.1(16)
C36 C35 H35 120.9
C34 C35 H35 120.9
C35 C36 N4 130.3(16)
C35 C36 C31 123.0(15)
N4 C36 C31 106.6(15)
C15 C17 C18 114.9(13)
C15 C17 H17A 108.5
C18 C17 H17A 108.5
C15 C17 H17B 108.5
C18 C17 H17B 108.5
H17A C17 H17B 107.5
C4 C2 C5 122.3(14)
C4 C2 C9 119.8(12)
C5 C2 C9 117.9(12)
O3 C7 N1 119.6(14)
O3 C7 C5 122.9(14)
N1 C7 C5 117.5(14)
N1 C15 C17 112.8(12)
N1 C15 C16 110.7(12)
C17 C15 C16 115.7(13)
N1 C15 H15 105.6
C17 C15 H15 105.6
C16 C15 H15 105.6
C19 C18 C20 106.9(14)
C19 C18 C17 126.8(15)
C20 C18 C17 126.3(14)
C18 C19 N3 108.5(15)
C18 C19 H19 125.8
N3 C19 H19 125.8
C25 C20 C21 120.4(15)
C25 C20 C18 106.2(14)
C21 C20 C18 133.3(15)
C22 C21 C20 118.2(17)
C22 C21 H21 120.9
C20 C21 H21 120.9
C21 C22 C23 121.9(18)
C21 C22 H22 119.0
C23 C22 H22 119.0
C22 C23 C24 122.2(17)
C22 C23 H23 118.9
C24 C23 H23 118.9
C23 C24 C25 114.9(16)
C23 C24 H24 122.5
C25 C24 H24 122.5
N3 C25 C20 109.0(15)
N3 C25 C24 128.5(17)
C20 C25 C24 122.3(16)
N2 C26 C27 110.1(12)
N2 C26 C28 111.3(11)
C27 C26 C28 117.4(13)
N2 C26 H26 105.7
C27 C26 H26 105.7
C28 C26 H26 105.7
O7 C27 O8 123.6(14)
O7 C27 C26 124.0(15)
O8 C27 C26 112.2(13)
O5 C16 O6 125.7(16)
O5 C16 C15 119.1(15)
O6 C16 C15 115.2(14)
O15 O13 O14 172(10)
O13 O14 O15 4(8)
O13 O15 O14 4(9)

loop_
_geom_bond_atom_site_label_1
_geom_bond_atom_site_label_2
_geom_bond_distance
S3 O11 1.508(12)
S3 C41 1.764(17)
S3 C42 1.787(18)
C41 H41A 0.9800
C41 H41B 0.9800
C41 H41C 0.9800
C42 H42A 0.9800
C42 H42B 0.9800
C42 H42C 0.9800
C38 S1 1.77(2)
C38 H38A 0.9800
C38 H38B 0.9800
C38 H38C 0.9800
O2 C14 1.201(16)
O1 C6 1.218(16)
C14 N2 1.401(18)
C14 C12 1.48(2)
S1 O9 1.512(12)
S1 C37 1.740(17)
S2 O10 1.511(11)
S2 C40 1.759(16)
S2 C39 1.775(15)
C39 H39A 0.9800
C39 H39B 0.9800
C39 H39C 0.9800
C40 H40A 0.9800
C40 H40B 0.9800
C40 H40C 0.9800
C37 H37A 0.9800
C37 H37B 0.9800
C37 H37C 0.9800
N2 C13 1.427(18)
N2 C26 1.483(17)
N1 C6 1.407(18)
N1 C7 1.414(18)
N1 C15 1.439(18)
O4 C13 1.206(17)
O7 C27 1.200(16)
O8 C27 1.332(17)
O8 H8 0.8400
C4 C1 1.359(18)
C4 C2 1.409(15)
C4 C6 1.47(2)
C11 C8 1.380(19)
C11 C9 1.426(16)
C11 C13 1.45(2)
C8 C1 1.407(19)
C8 H8A 0.9500
C12 C10 1.370(19)
C12 C9 1.406(15)
O5 C16 1.228(18)
O6 C16 1.273(17)
O6 H6 0.8400
O3 C7 1.218(17)
N3 C25 1.342(18)
N3 C19 1.366(19)
N3 H43 0.8800
C1 H1 0.9500
C5 C3 1.381(18)
C5 C2 1.414(15)
C5 C7 1.46(2)
C3 C10 1.40(2)
C3 H3 0.9500
N4 C36 1.366(18)
N4 C30 1.374(18)
N4 H44 0.8800
C9 C2 1.448(19)
C28 C29 1.48(2)
C28 C26 1.556(19)
C28 H28A 0.9900
C28 H28B 0.9900
C10 H10 0.9500
C29 C30 1.350(19)
C29 C31 1.42(2)
C30 H30 0.9500
C31 C36 1.42(2)
C31 C32 1.43(2)
C32 C33 1.39(2)
C32 H32 0.9500
C33 C34 1.39(2)
C33 H33 0.9500
C34 C35 1.38(2)
C34 H34 0.9500
C35 C36 1.36(2)
C35 H35 0.9500
C17 C15 1.52(2)
C17 C18 1.53(2)
C17 H17A 0.9900
C17 H17B 0.9900
C15 C16 1.55(2)
C15 H15 1.0000
C18 C19 1.36(2)
C18 C20 1.43(2)
C19 H19 0.9500
C20 C25 1.37(2)
C20 C21 1.40(2)
C21 C22 1.35(2)
C21 H21 0.9500
C22 C23 1.38(2)
C22 H22 0.9500
C23 C24 1.40(2)
C23 H23 0.9500
C24 C25 1.42(2)
C24 H24 0.9500
C26 C27 1.51(2)
C26 H26 1.0000
O13 O15 0.59(12)
O13 O14 0.68(13)
O14 O15 1.3(2)

loop_
_geom_hbond_atom_site_label_D
_geom_hbond_atom_site_label_H
_geom_hbond_atom_site_label_A
_geom_hbond_distance_DH
_geom_hbond_distance_HA
_geom_hbond_distance_DA
_geom_hbond_angle_DHA
_geom_hbond_site_symmetry_A
C41 H41B O4 0.98 2.43 3.27(2) 143.3 4
C41 H41C O10 0.98 2.37 3.33(2) 169.6 1_455
C39 H39A O3 0.98 2.46 3.392(19) 159.5 3_565
C39 H39B O9 0.98 2.62 3.25(2) 122.6 1_655
C40 H40B O8 0.98 2.65 3.466(19) 141.2 1_765
C37 H37A O5 0.98 2.59 3.18(2) 119.3 3_565
C37 H37A O3 0.98 2.46 3.43(2) 167.8 3_565
C37 H37B O11 0.98 2.64 3.27(2) 122.4 3_565
C37 H37C O14 0.98 2.55 3.53(9) 174.0 3_565
O8 H8 S1 0.84 2.76 3.507(11) 149.8 1_445
O8 H8 O9 0.84 1.70 2.521(15) 164.5 1_445
O6 H6 O12 0.84 1.70 2.531(15) 169.9 .
C28 H28B O2 0.99 2.52 3.021(18) 110.8 .
C30 H30 O2 0.95 2.60 3.525(19) 163.6 3_455
C41 H41B O4 0.98 2.43 3.27(2) 143.3 4
C41 H41C O10 0.98 2.37 3.33(2) 169.6 1_455
C39 H39A O3 0.98 2.46 3.392(19) 159.5 3_565
C39 H39B O9 0.98 2.62 3.25(2) 122.6 1_655
C40 H40B O8 0.98 2.65 3.466(19) 141.2 1_765
C37 H37A O5 0.98 2.59 3.18(2) 119.3 3_565
C37 H37A O3 0.98 2.46 3.43(2) 167.8 3_565
C37 H37B O11 0.98 2.64 3.27(2) 122.4 3_565
C37 H37C O14 0.98 2.55 3.53(9) 174.0 3_565
O8 H8 S1 0.84 2.76 3.507(11) 149.8 1_445
O8 H8 O9 0.84 1.70 2.521(15) 164.5 1_445
O6 H6 O12 0.84 1.70 2.531(15) 169.9 .
N3 H43 O5 0.88 2.04 2.888(17) 161.7 1_655
N4 H44 O7 0.88 2.05 2.877(16) 157.0 1_455
C28 H28B O2 0.99 2.52 3.021(18) 110.8 .
C30 H30 O2 0.95 2.60 3.525(19) 163.6 3_455

loop_
_geom_torsion_atom_site_label_1
_geom_torsion_atom_site_label_2
_geom_torsion_atom_site_label_3
_geom_torsion_atom_site_label_4
_geom_torsion
O2 C14 N2 C13 -175.8(14)
C12 C14 N2 C13 7(2)
O2 C14 N2 C26 0(2)
C12 C14 N2 C26 -176.4(12)
C9 C11 C8 C1 -1(2)
C13 C11 C8 C1 175.9(14)
O2 C14 C12 C10 1(2)
N2 C14 C12 C10 177.5(13)
O2 C14 C12 C9 -179.9(15)
N2 C14 C12 C9 -3(2)
C7 N1 C6 O1 174.6(14)
C15 N1 C6 O1 -6(2)
C7 N1 C6 C4 -5(2)
C15 N1 C6 C4 173.9(13)
C1 C4 C6 O1 2(2)
C2 C4 C6 O1 -177.8(15)
C1 C4 C6 N1 -177.9(14)
C2 C4 C6 N1 2(2)
C2 C4 C1 C8 -2(2)
C6 C4 C1 C8 177.2(14)
C11 C8 C1 C4 2(2)
C14 N2 C13 O4 169.8(14)
C26 N2 C13 O4 -6(2)
C14 N2 C13 C11 -7(2)
C26 N2 C13 C11 176.6(13)
C8 C11 C13 O4 9(3)
C9 C11 C13 O4 -174.0(15)
C8 C11 C13 N2 -174.2(13)
C9 C11 C13 N2 3(2)
C2 C5 C3 C10 3(2)
C7 C5 C3 C10 -179.6(13)
C10 C12 C9 C11 178.6(14)
C14 C12 C9 C11 -1(2)
C10 C12 C9 C2 -3(2)
C14 C12 C9 C2 177.5(13)
C8 C11 C9 C12 177.9(14)
C13 C11 C9 C12 1(2)
C8 C11 C9 C2 0(2)
C13 C11 C9 C2 -177.3(14)
C9 C12 C10 C3 3(2)
C14 C12 C10 C3 -177.5(13)
C5 C3 C10 C12 -3(2)
C26 C28 C29 C30 -118.0(18)
C26 C28 C29 C31 62(2)
C31 C29 C30 N4 -0.4(18)
C28 C29 C30 N4 179.3(14)
C36 N4 C30 C29 1.0(18)
C30 C29 C31 C36 -0.3(19)
C28 C29 C31 C36 180.0(15)
C30 C29 C31 C32 -176.9(17)
C28 C29 C31 C32 3(3)
C36 C31 C32 C33 1(2)
C29 C31 C32 C33 177.1(18)
C31 C32 C33 C34 0(2)
C32 C33 C34 C35 -1(3)
C33 C34 C35 C36 2(2)
C34 C35 C36 N4 -179.0(17)
C34 C35 C36 C31 -1(3)
C30 N4 C36 C35 177.4(17)
C30 N4 C36 C31 -1.1(18)
C29 C31 C36 C35 -177.8(16)
C32 C31 C36 C35 -1(3)
C29 C31 C36 N4 0.9(19)
C32 C31 C36 N4 178.2(13)
C1 C4 C2 C5 179.9(14)
C6 C4 C2 C5 0(2)
C1 C4 C2 C9 1(2)
C6 C4 C2 C9 -178.6(13)
C3 C5 C2 C4 177.8(14)
C7 C5 C2 C4 1(2)
C3 C5 C2 C9 -3(2)
C7 C5 C2 C9 179.6(13)
C12 C9 C2 C4 -178.0(14)
C11 C9 C2 C4 0(2)
C12 C9 C2 C5 3(2)
C11 C9 C2 C5 -178.5(14)
C6 N1 C7 O3 -177.1(14)
C15 N1 C7 O3 4(2)
C6 N1 C7 C5 6(2)
C15 N1 C7 C5 -172.9(13)
C3 C5 C7 O3 2(2)
C2 C5 C7 O3 179.5(14)
C3 C5 C7 N1 179.2(13)
C2 C5 C7 N1 -4(2)
C6 N1 C15 C17 105.4(16)
C7 N1 C15 C17 -75.5(17)
C6 N1 C15 C16 -123.2(14)
C7 N1 C15 C16 55.9(17)
C18 C17 C15 N1 -158.7(13)
C18 C17 C15 C16 72.4(17)
C15 C17 C18 C19 -116.3(18)
C15 C17 C18 C20 65(2)
C20 C18 C19 N3 -0.4(18)
C17 C18 C19 N3 -179.4(14)
C25 N3 C19 C18 -0.4(18)
C19 C18 C20 C25 1.0(18)
C17 C18 C20 C25 180.0(15)
C19 C18 C20 C21 -176.4(17)
C17 C18 C20 C21 3(3)
C25 C20 C21 C22 -1(2)
C18 C20 C21 C22 176.4(17)
C20 C21 C22 C23 2(3)
C21 C22 C23 C24 -2(3)
C22 C23 C24 C25 1(2)
C19 N3 C25 C20 1.0(18)
C19 N3 C25 C24 177.4(17)
C21 C20 C25 N3 176.5(14)
C18 C20 C25 N3 -1.3(18)
C21 C20 C25 C24 0(2)
C18 C20 C25 C24 -177.9(15)
C23 C24 C25 N3 -175.8(16)
C23 C24 C25 C20 0(2)
C14 N2 C26 C27 60.9(16)
C13 N2 C26 C27 -122.6(14)
C14 N2 C26 C28 -71.1(16)
C13 N2 C26 C28 105.4(14)
C29 C28 C26 N2 -162.0(12)
C29 C28 C26 C27 69.9(18)
N2 C26 C27 O7 21(2)
C28 C26 C27 O7 149.6(15)
N2 C26 C27 O8 -163.4(12)
C28 C26 C27 O8 -34.6(19)
N1 C15 C16 O5 31(2)
C17 C15 C16 O5 160.7(14)
N1 C15 C16 O6 -151.0(13)
C17 C15 C16 O6 -21.1(19)
